data_4129312
loop_
_publ_author_name
'Harada, Jun'
'Ohtani, Masaki'
'Takahashi, Yukihiro'
'Inabe, Tamotsu'

_publ_section_title
;
 Molecular motion, dielectric response, and phase transition of
 charge-transfer crystals: acquired dynamic and dielectric properties of
 polar molecules in crystals.
;
_journal_issue 13
_journal_name_full 'Journal of the American Chemical Society'
_journal_page_first 4477
_journal_page_last 4486
_journal_paper_doi 10.1021/jacs.5b00412
_journal_volume 137
_journal_year 2015
_chemical_formula_moiety 'Br4 C8 O3, 1(C24 H12)'
_chemical_formula_sum 'C32 H12 Br4 O3'
_chemical_formula_weight 764.06
_space_group_crystal_system monoclinic
_space_group_IT_number 14
_space_group_name_Hall '-P 2ybc'
_space_group_name_H-M_alt 'P 1 21/c 1'
_atom_sites_solution_hydrogens geom
_atom_sites_solution_primary direct
_audit_creation_date 2014-12-19
_audit_creation_method
;
Olex2 1.2
(compiled 2014.11.28 svn.r3106 for OlexSys, GUI svn.r4959)
;
_cell_angle_alpha 90
_cell_angle_beta 89.1480(10)
_cell_angle_gamma 90
_cell_formula_units_Z 2
_cell_length_a 7.9540(7)
_cell_length_b 9.5826(8)
_cell_length_c 16.2147(14)
_cell_measurement_reflns_used 6859
_cell_measurement_temperature 300
_cell_measurement_theta_max 26.719
_cell_measurement_theta_min 2.469
_cell_volume 1235.75(18)
_computing_cell_refinement 'SAINT v8.34A (Bruker, 2013)'
_computing_data_collection 'Bruker APEX2 2014.1-1 (Bruker, 2014)'
_computing_data_reduction 'SAINT v8.34A (Bruker, 2013)'
_computing_molecular_graphics 'Olex2 (Dolomanov et al., 2009)'
_computing_publication_material 'Olex2 (Dolomanov et al., 2009)'
_computing_structure_refinement 'ShelXL (Sheldrick, 2008)'
_computing_structure_solution 'ShelXT (Sheldrick, 2008)'
_diffrn_ambient_temperature 300
_diffrn_detector_area_resol_mean 8.3333
_diffrn_measured_fraction_theta_full 1.000
_diffrn_measured_fraction_theta_max 0.999
_diffrn_measurement_device_type 'Bruker APEX-II CCD'
_diffrn_measurement_method '\f and \w scans'
_diffrn_radiation_type MoK\a
_diffrn_radiation_wavelength 0.71073
_diffrn_reflns_av_R_equivalents 0.0249
_diffrn_reflns_av_unetI/netI 0.0157
_diffrn_reflns_Laue_measured_fraction_full 1.000
_diffrn_reflns_Laue_measured_fraction_max 0.999
_diffrn_reflns_limit_h_max 10
_diffrn_reflns_limit_h_min -10
_diffrn_reflns_limit_k_max 12
_diffrn_reflns_limit_k_min -12
_diffrn_reflns_limit_l_max 21
_diffrn_reflns_limit_l_min -21
_diffrn_reflns_number 17910
_diffrn_reflns_point_group_measured_fraction_full 1.000
_diffrn_reflns_point_group_measured_fraction_max 0.999
_diffrn_reflns_theta_full 25.242
_diffrn_reflns_theta_max 27.580
_diffrn_reflns_theta_min 2.469
_diffrn_source 'rotating-anode X-ray tube'
_diffrn_standards_number 0
_exptl_absorpt_coefficient_mu 6.550
_exptl_absorpt_correction_T_max 0.2439
_exptl_absorpt_correction_T_min 0.0922
_exptl_absorpt_correction_type multi-scan
_exptl_absorpt_process_details
'SADABS-2014/4 (Bruker,2014/4) was used for absorption correction. wR2(int) was 0.0939 before and 0.0350 after correction. The Ratio of minimum to maximum transmission is 0.3780. The \l/2 correction factor is Not present.'
_exptl_crystal_colour orange
_exptl_crystal_colour_primary orange
_exptl_crystal_density_diffrn 2.053
_exptl_crystal_description plate
_exptl_crystal_F_000 736
_exptl_crystal_size_max 0.56
_exptl_crystal_size_mid 0.2
_exptl_crystal_size_min 0.16
_refine_diff_density_max 0.447
_refine_diff_density_min -0.630
_refine_diff_density_rms 0.071
_refine_ls_extinction_method none
_refine_ls_goodness_of_fit_ref 1.039
_refine_ls_hydrogen_treatment constr
_refine_ls_matrix_type full
_refine_ls_number_parameters 306
_refine_ls_number_reflns 2866
_refine_ls_number_restraints 307
_refine_ls_restrained_S_all 1.003
_refine_ls_R_factor_all 0.0535
_refine_ls_R_factor_gt 0.0404
_refine_ls_shift/su_max 0.000
_refine_ls_shift/su_mean 0.000
_refine_ls_structure_factor_coef Fsqd
_refine_ls_weighting_details 'w=1/[\s^2^(Fo^2^)+(0.0586P)^2^+1.0998P] where P=(Fo^2^+2Fc^2^)/3'
_refine_ls_weighting_scheme calc
_refine_ls_wR_factor_gt 0.1082
_refine_ls_wR_factor_ref 0.1173
_reflns_Friedel_coverage 0.000
_reflns_number_gt 2262
_reflns_number_total 2866
_reflns_threshold_expression 'I > 2\s(I)'
_cod_data_source_file ja5b00412_si_002.cif
_cod_data_source_block coronene_TBPA_300K
_cod_database_code 4129312
_shelxl_version_number 2014/6
_shelx_space_group_comment
;
The symmetry employed for this shelxl refinement is uniquely defined
by the following loop, which should always be used as a source of
symmetry information in preference to the above space-group names.
They are only intended as comments.
;
_shelx_estimated_absorpt_t_max 0.420
_shelx_estimated_absorpt_t_min 0.121
_olex2_refinement_description
;
1. Fixed Uiso
 At 1.2 times of:
  All C(H) groups
2. Shared sites
{Br1, Br1D}
{Br2, Br2D}
3. Restrained distances
 C1A-C7 \\sim C1B-C8
 with sigma of 0.02
 C2A-C8 \\sim C2B-C3
 with sigma of 0.02
 O1A-C7 \\sim O1B-C8
 with sigma of 0.02
 O2A-C8 \\sim O2B-C3
 with sigma of 0.02
 C2A-C7 \\sim C2B-C8
 with sigma of 0.02
 C1A-C8 \\sim C1B-C3
 with sigma of 0.02
4. Uiso/Uaniso restraints and constraints
Uanis(Br1) = Uanis(Br1D)
Uanis(Br2) = Uanis(Br2D)
5. Rigid body (RIGU) restrains
 All non-hydrogen atoms
 with sigma for 1-2 distances of 0.004 and sigma for 1-3 distances of 0.004
6. Others
 1*[Sof(C19A)+Sof(C9A)+Sof(H9A)+Sof(C10A)+Sof(H10A)+Sof(C11A)+Sof(H11A)+
 Sof(C12A)+Sof(H12A)+Sof(C13A)+Sof(H13A)+Sof(C14A)+Sof(H14A)+Sof(C15A)+
 Sof(C16A)+Sof(C17A)+Sof(C18A)+Sof(C20A)]+1*[Sof(C19B)+Sof(C9B)+Sof(H9B)+
 Sof(C10B)+Sof(H10B)+Sof(C11B)+Sof(H11B)+Sof(C12B)+Sof(H12B)+Sof(C13B)+
 Sof(H13B)+Sof(C14B)+Sof(H14B)+Sof(C15B)+Sof(C16B)+Sof(C17B)+Sof(C18B)+
 Sof(C20B)]+1*[Sof(C19C)+Sof(C9C)+Sof(H9C)+Sof(C10C)+Sof(H10C)+Sof(C11C)+
 Sof(H11C)+Sof(C12C)+Sof(H12C)+Sof(C13C)+Sof(H13C)+Sof(C14C)+Sof(H14C)+
 Sof(C15C)+Sof(C16C)+Sof(C17C)+Sof(C18C)+Sof(C20C)]=1 with esd of 0.001
 Sof(O3B)=Sof(O1B)=Sof(O2B)=Sof(C1B)=Sof(C2B)=Sof(Br2)=0.5*(1-FVAR(2))
 Sof(O3A)=Sof(O1A)=Sof(O2A)=Sof(C1A)=Sof(C2A)=Sof(Br1)=0.5*FVAR(2)
 Sof(C19A)=Sof(C9A)=Sof(H9A)=Sof(C10A)=Sof(H10A)=Sof(C11A)=Sof(H11A)=Sof(C12A)=
 Sof(H12A)=Sof(C13A)=Sof(H13A)=Sof(C14A)=Sof(H14A)=Sof(C15A)=Sof(C16A)=
 Sof(C17A)=Sof(C18A)=Sof(C20A)=FVAR(2)
 Sof(C19B)=Sof(C9B)=Sof(H9B)=Sof(C10B)=Sof(H10B)=Sof(C11B)=Sof(H11B)=Sof(C12B)=
 Sof(H12B)=Sof(C13B)=Sof(H13B)=Sof(C14B)=Sof(H14B)=Sof(C15B)=Sof(C16B)=
 Sof(C17B)=Sof(C18B)=Sof(C20B)=FVAR(3)
 Sof(C19C)=Sof(C9C)=Sof(H9C)=Sof(C10C)=Sof(H10C)=Sof(C11C)=Sof(H11C)=Sof(C12C)=
 Sof(H12C)=Sof(C13C)=Sof(H13C)=Sof(C14C)=Sof(H14C)=Sof(C15C)=Sof(C16C)=
 Sof(C17C)=Sof(C18C)=Sof(C20C)=FVAR(4)
 Uiso(O3A)=Uiso(O1A)=Uiso(O2A)=Uiso(C1A)=Uiso(C2A)=Uiso(O3B)=Uiso(O1B)=
 Uiso(O2B)=Uiso(C1B)=Uiso(C2B)=FVAR(5)
 Fixed Sof: Br3(0.5) Br1D(0.5) Br2D(0.5)
7.a Free rotating group:
 O3A(O1A,O2A,C1A,C2A), O3B(O1B,O2B,C1B,C2B), C19A(C9A,C10A,C11A,C12A,C13A,C14A,
 C15A,C16A,C17A,C18A,C20A), C19B(C9B,C10B,C11B,C12B,C13B,C14B,C15B,C16B,C17B,
 C18B,C20B), C19C(C9C,C10C,C11C,C12C,C13C,C14C,C15C,C16C,C17C,C18C,C20C)
7.b Aromatic/amide H refined with riding coordinates:
 C9A(H9A), C10A(H10A), C11A(H11A), C12A(H12A), C13A(H13A), C14A(H14A),
 C9B(H9B), C10B(H10B), C11B(H11B), C12B(H12B), C13B(H13B), C14B(H14B), C9C(H9C),
  C10C(H10C), C11C(H11C), C12C(H12C), C13C(H13C), C14C(H14C)
;
_olex2_submission_special_instructions 'No special instructions were received'

loop_
_space_group_symop_operation_xyz
'x, y, z'
'-x, y+1/2, -z+1/2'
'-x, -y, -z'
'x, -y-1/2, z-1/2'

loop_
_atom_site_label
_atom_site_type_symbol
_atom_site_fract_x
_atom_site_fract_y
_atom_site_fract_z
_atom_site_U_iso_or_equiv
_atom_site_adp_type
_atom_site_occupancy
_atom_site_site_symmetry_order
_atom_site_calc_flag
_atom_site_refinement_flags_posn
_atom_site_refinement_flags_adp
_atom_site_refinement_flags_occupancy
_atom_site_disorder_assembly
_atom_site_disorder_group
O3A O 0.4117(8) 0.8271(5) 0.4694(3) 0.0738(11) Uiso 0.3568(15) 1 d . U P A 1
O1A O 0.3069(10) 0.8082(9) 0.5973(3) 0.0738(11) Uiso 0.3568(15) 1 d DG U P A 1
O2A O 0.5304(10) 0.7841(8) 0.3451(3) 0.0738(11) Uiso 0.3568(15) 1 d DG U P A 1
C1A C 0.3718(11) 0.7541(7) 0.5414(3) 0.0738(11) Uiso 0.3568(15) 1 d DG U P A 1
C2A C 0.4877(11) 0.7398(6) 0.4112(4) 0.0738(11) Uiso 0.3568(15) 1 d DG U P A 1
C7 C 0.4325(4) 0.6236(3) 0.52999(19) 0.0515(7) Uani 1 1 d D U . . .
C8 C 0.5018(4) 0.6168(3) 0.45098(18) 0.0526(7) Uani 1 1 d D U . . .
O3B O 0.584(2) 0.6725(12) 0.3274(6) 0.0738(11) Uiso 0.1432(15) 1 d . U P A 2
O1B O 0.464(2) 0.8426(12) 0.4014(10) 0.0738(11) Uiso 0.1432(15) 1 d DG U P A 2
O2B O 0.696(2) 0.4686(15) 0.2848(9) 0.0738(11) Uiso 0.1432(15) 1 d DG U P A 2
C1B C 0.513(3) 0.7290(12) 0.3991(8) 0.0738(11) Uiso 0.1432(15) 1 d DG U P A 2
C2B C 0.633(3) 0.5346(12) 0.3398(8) 0.0738(11) Uiso 0.1432(15) 1 d DG U P A 2
Br1 Br 0.66329(7) 0.48296(7) 0.31268(3) 0.0768(2) Uani 0.3568(15) 1 d . U P A 3
Br2 Br 0.65966(10) 0.20078(8) 0.42805(6) 0.0821(3) Uani 0.1432(15) 1 d . U P A 3
Br3 Br 0.49829(12) 0.21305(9) 0.61649(6) 0.0735(3) Uani 0.5 1 d . U P B 3
Br1D Br 0.66329(7) 0.48296(7) 0.31268(3) 0.0768(2) Uani 0.5 1 d . U P A 4
Br2D Br 0.65966(10) 0.20078(8) 0.42805(6) 0.0821(3) Uani 0.5 1 d . U P C 4
C3 C 0.5696(4) 0.4944(3) 0.41982(19) 0.0507(7) Uani 1 1 d D U . . .
C19A C 0.0871(5) 0.4471(5) 0.4300(2) 0.048(4) Uani 0.594(17) 1 d . U P D 5
C9A C 0.0123(10) 0.8167(8) 0.3667(7) 0.056(2) Uani 0.594(17) 1 d G U P D 5
H9A H 0.0354 0.8755 0.3223 0.067 Uiso 0.594(17) 1 calc R . P D 5
C10A C 0.1535(8) 0.6202(13) 0.2937(3) 0.056(2) Uani 0.594(17) 1 d G U P D 5
H10A H 0.1748 0.6770 0.2482 0.067 Uiso 0.594(17) 1 calc R . P D 5
C11A C 0.2056(7) 0.4852(13) 0.2920(2) 0.055(2) Uani 0.594(17) 1 d G U P D 5
H11A H 0.2631 0.4516 0.2458 0.066 Uiso 0.594(17) 1 calc R . P D 5
C12A C 0.2273(6) 0.2529(9) 0.3602(7) 0.058(2) Uani 0.594(17) 1 d G U P D 5
H12A H 0.2843 0.2173 0.3143 0.069 Uiso 0.594(17) 1 calc R . P D 5
C13A C 0.1967(6) 0.1686(6) 0.4263(8) 0.059(2) Uani 0.594(17) 1 d G U P D 5
H13A H 0.2344 0.0767 0.4251 0.071 Uiso 0.594(17) 1 calc R . P D 5
C14A C 0.0725(10) 0.1332(6) 0.5672(8) 0.058(2) Uani 0.594(17) 1 d G U P D 5
H14A H 0.1086 0.0409 0.5672 0.069 Uiso 0.594(17) 1 calc R . P D 5
C15A C 0.0671(8) 0.6764(8) 0.3634(4) 0.0495(18) Uani 0.594(17) 1 d G U P D 5
C16A C 0.1738(5) 0.3943(9) 0.3601(3) 0.0515(19) Uani 0.594(17) 1 d G U P D 5
C17A C 0.1082(7) 0.2185(4) 0.4973(7) 0.0523(19) Uani 0.594(17) 1 d G U P D 5
C18A C 0.0338(7) 0.5887(5) 0.4318(3) 0.048(3) Uani 0.594(17) 1 d G U P D 5
C20A C 0.0535(7) 0.3588(4) 0.4988(4) 0.047(5) Uani 0.594(17) 1 d G U P D 5
C19B C 0.0871(16) 0.4251(13) 0.4370(6) 0.034(6) Uani 0.184(15) 1 d . U P E 7
C9B C 0.040(3) 0.775(2) 0.3376(14) 0.049(5) Uani 0.184(15) 1 d G U P E 7
H9B H 0.0663 0.8189 0.2881 0.059 Uiso 0.184(15) 1 calc R . P E 7
C10B C 0.175(2) 0.556(3) 0.2875(7) 0.050(10) Uani 0.184(15) 1 d G U P E 7
H10B H 0.2028 0.5987 0.2377 0.060 Uiso 0.184(15) 1 calc R . P E 7
C11B C 0.219(2) 0.421(3) 0.3000(7) 0.048(5) Uani 0.184(15) 1 d G U P E 7
H11B H 0.2775 0.3729 0.2589 0.057 Uiso 0.184(15) 1 calc R . P E 7
C12B C 0.221(2) 0.2098(18) 0.3899(12) 0.061(9) Uani 0.184(15) 1 d G U P E 7
H12B H 0.2791 0.1601 0.3493 0.073 Uiso 0.184(15) 1 calc R . P E 7
C13B C 0.180(2) 0.1459(13) 0.4625(14) 0.047(4) Uani 0.184(15) 1 d G U P E 7
H13B H 0.2121 0.0537 0.4709 0.056 Uiso 0.184(15) 1 calc R . P E 7
C14B C 0.043(3) 0.1540(18) 0.6020(14) 0.048(9) Uani 0.184(15) 1 d G U P E 7
H14B H 0.0700 0.0609 0.6107 0.057 Uiso 0.184(15) 1 calc R . P E 7
C15B C 0.086(2) 0.633(2) 0.3490(9) 0.040(4) Uani 0.184(15) 1 d G U P E 7
C16B C 0.1759(17) 0.3509(19) 0.3751(8) 0.043(4) Uani 0.184(15) 1 d G U P E 7
C17B C 0.089(2) 0.2176(13) 0.5257(11) 0.043(4) Uani 0.184(15) 1 d G U P E 7
C18B C 0.0423(19) 0.5671(14) 0.4241(7) 0.030(5) Uani 0.184(15) 1 d G U P E 7
C20B C 0.043(2) 0.3582(13) 0.5125(7) 0.037(9) Uani 0.184(15) 1 d G U P E 7
C19C C 0.0793(16) 0.4688(12) 0.4240(6) 0.044(6) Uani 0.222(15) 1 d . U P F 6
C9C C -0.031(3) 0.8452(13) 0.3982(15) 0.082(12) Uani 0.222(15) 1 d G U P F 6
H9C H -0.0167 0.9154 0.3591 0.099 Uiso 0.222(15) 1 calc R . P F 6
C10C C 0.109(3) 0.677(2) 0.3031(8) 0.067(5) Uani 0.222(15) 1 d G U P F 6
H10C H 0.1186 0.7458 0.2626 0.081 Uiso 0.222(15) 1 calc R . P F 6
C11C C 0.170(3) 0.547(2) 0.2872(6) 0.070(12) Uani 0.222(15) 1 d G U P F 6
H11C H 0.2211 0.5287 0.2364 0.084 Uiso 0.222(15) 1 calc R . P F 6
C12C C 0.219(2) 0.302(2) 0.3323(10) 0.061(5) Uani 0.222(15) 1 d G U P F 6
H12C H 0.2700 0.2817 0.2817 0.074 Uiso 0.222(15) 1 calc R . P F 6
C13C C 0.206(2) 0.2008(17) 0.3909(13) 0.060(7) Uani 0.222(15) 1 d G U P F 6
H13C H 0.2496 0.1125 0.3799 0.072 Uiso 0.222(15) 1 calc R . P F 6
C14C C 0.110(3) 0.1240(13) 0.5311(14) 0.061(5) Uani 0.222(15) 1 d G U P F 6
H14C H 0.1542 0.0351 0.5226 0.073 Uiso 0.222(15) 1 calc R . P F 6
C15C C 0.032(3) 0.7106(14) 0.3801(10) 0.071(6) Uani 0.222(15) 1 d G U P F 6
C16C C 0.1565(19) 0.4389(18) 0.3471(6) 0.054(4) Uani 0.222(15) 1 d G U P F 6
C17C C 0.128(2) 0.2276(12) 0.4687(11) 0.057(5) Uani 0.222(15) 1 d G U P F 6
C18C C 0.017(2) 0.6052(12) 0.4408(7) 0.045(6) Uani 0.222(15) 1 d G U P F 6
C20C C 0.0641(19) 0.3627(12) 0.4850(7) 0.038(6) Uani 0.222(15) 1 d G U P F 6

loop_
_atom_site_aniso_label
_atom_site_aniso_U_11
_atom_site_aniso_U_22
_atom_site_aniso_U_33
_atom_site_aniso_U_23
_atom_site_aniso_U_13
_atom_site_aniso_U_12
C7 0.0419(14) 0.0570(18) 0.0557(16) -0.0041(13) -0.0042(12) -0.0001(12)
C8 0.0450(15) 0.0606(18) 0.0523(16) 0.0066(13) -0.0061(12) -0.0067(13)
Br1 0.0722(3) 0.1066(4) 0.0511(3) -0.0005(2) 0.0133(2) -0.0009(2)
Br2 0.0750(5) 0.0677(4) 0.1038(6) -0.0253(4) -0.0037(4) 0.0216(3)
Br3 0.0721(5) 0.0601(5) 0.0885(6) 0.0282(4) -0.0097(4) -0.0053(4)
Br1D 0.0722(3) 0.1066(4) 0.0511(3) -0.0005(2) 0.0133(2) -0.0009(2)
Br2D 0.0750(5) 0.0677(4) 0.1038(6) -0.0253(4) -0.0037(4) 0.0216(3)
C3 0.0420(14) 0.0644(19) 0.0456(14) -0.0004(13) -0.0013(11) -0.0044(13)
C19A 0.044(8) 0.044(3) 0.056(4) -0.010(3) -0.003(4) -0.005(4)
C9A 0.067(5) 0.044(4) 0.057(6) 0.011(4) 0.003(4) 0.003(3)
C10A 0.070(4) 0.048(5) 0.050(3) -0.001(3) 0.003(3) -0.006(4)
C11A 0.065(4) 0.049(6) 0.050(3) -0.008(3) 0.004(3) -0.006(4)
C12A 0.064(4) 0.044(4) 0.064(5) -0.012(3) 0.016(4) -0.001(4)
C13A 0.063(4) 0.038(3) 0.076(6) -0.006(4) 0.019(5) 0.000(3)
C14A 0.061(5) 0.036(3) 0.076(7) 0.001(4) 0.012(5) 0.011(3)
C15A 0.054(4) 0.044(4) 0.051(4) -0.003(3) -0.005(3) -0.004(3)
C16A 0.054(4) 0.040(4) 0.060(4) -0.006(3) 0.000(3) -0.006(3)
C17A 0.050(4) 0.042(3) 0.065(5) -0.003(3) 0.007(4) -0.002(3)
C18A 0.051(8) 0.043(4) 0.050(5) 0.000(3) -0.008(4) -0.005(4)
C20A 0.045(11) 0.038(4) 0.059(4) -0.006(3) -0.006(6) -0.001(4)
C19B 0.030(12) 0.036(7) 0.036(7) -0.011(5) -0.004(7) -0.006(6)
C9B 0.048(9) 0.050(9) 0.049(11) 0.007(7) 0.001(8) -0.003(7)
C10B 0.06(2) 0.053(11) 0.038(9) -0.002(7) 0.010(10) -0.002(11)
C11B 0.050(8) 0.054(10) 0.039(7) -0.008(6) 0.005(5) -0.001(8)
C12B 0.07(2) 0.048(9) 0.059(11) -0.004(7) 0.021(11) 0.007(9)
C13B 0.040(8) 0.041(7) 0.059(9) -0.008(6) 0.008(7) 0.001(6)
C14B 0.054(18) 0.033(10) 0.056(11) -0.002(9) 0.014(11) 0.014(10)
C15B 0.042(8) 0.047(8) 0.032(6) 0.001(5) 0.001(5) -0.005(6)
C16B 0.042(8) 0.047(8) 0.039(6) -0.013(5) -0.001(5) -0.005(6)
C17B 0.038(8) 0.040(7) 0.052(8) -0.003(5) 0.002(6) 0.000(6)
C18B 0.026(10) 0.040(7) 0.024(6) -0.008(5) -0.005(5) -0.012(5)
C20B 0.035(19) 0.036(7) 0.041(8) -0.004(6) 0.001(10) -0.001(8)
C19C 0.039(12) 0.049(7) 0.046(7) -0.004(5) -0.007(7) -0.014(6)
C9C 0.14(3) 0.054(10) 0.054(15) -0.005(8) -0.012(15) 0.004(12)
C10C 0.102(15) 0.049(9) 0.051(8) -0.002(6) 0.002(7) -0.017(8)
C11C 0.10(3) 0.050(9) 0.056(9) -0.002(7) 0.009(13) -0.017(10)
C12C 0.066(9) 0.051(8) 0.067(9) -0.013(6) 0.000(7) -0.008(7)
C13C 0.068(15) 0.047(9) 0.064(9) -0.014(6) 0.003(8) -0.005(8)
C14C 0.072(14) 0.041(7) 0.068(11) -0.007(7) -0.004(8) 0.011(6)
C15C 0.114(17) 0.049(8) 0.050(8) -0.001(6) 0.001(8) -0.009(7)
C16C 0.059(9) 0.048(7) 0.053(7) -0.007(5) 0.003(6) -0.015(6)
C17C 0.056(10) 0.048(7) 0.065(9) -0.010(5) -0.004(7) 0.003(6)
C18C 0.044(12) 0.044(7) 0.046(8) -0.003(5) -0.013(7) -0.012(6)
C20C 0.028(14) 0.043(7) 0.042(8) -0.010(5) -0.008(7) -0.005(6)

loop_
_atom_type_symbol
_atom_type_description
_atom_type_scat_dispersion_real
_atom_type_scat_dispersion_imag
_atom_type_scat_source
C C 0.0033 0.0016 'International Tables Vol C Tables 4.2.6.8 and 6.1.1.4'
H H 0.0000 0.0000 'International Tables Vol C Tables 4.2.6.8 and 6.1.1.4'
O O 0.0106 0.0060 'International Tables Vol C Tables 4.2.6.8 and 6.1.1.4'
Br Br -0.2901 2.4595 'International Tables Vol C Tables 4.2.6.8 and 6.1.1.4'

loop_
_geom_angle_atom_site_label_1
_geom_angle_atom_site_label_2
_geom_angle_atom_site_label_3
_geom_angle
_geom_angle_site_symmetry_1
_geom_angle_site_symmetry_3
C2A O3A C1A 111.0 . .
O1A C1A O3A 121.6 . .
O1A C1A C7 132.4(3) . .
C7 C1A O3A 105.8(3) . .
O2A C2A O3A 120.6 . .
O2A C2A C8 135.5(3) . .
C8 C2A O3A 103.8(3) . .
C1A C7 C8 107.8(3) . .
C1A C7 C3 132.0(3) . 3_666
C8 C7 Br2 120.3(2) . 3_666
C8 C7 Br2D 120.3(2) . 3_666
C8 C7 C3 120.1(3) . 3_666
C3 C7 Br2 119.7(2) 3_666 3_666
C3 C7 Br2D 119.7(2) 3_666 3_666
C2A C8 C7 111.4(3) . .
C2A C8 C3 126.9(3) . .
C7 C8 Br3 118.1(2) . 3_666
C1B C8 C7 123.5(5) . .
C1B C8 C3 114.8(5) . .
C3 C8 C7 121.6(3) . .
C3 C8 Br3 120.3(2) . 3_666
C2B O3B C1B 111.0 . .
C8 C1B O3B 103.3(5) . .
O1B C1B C8 134.5(5) . .
O1B C1B O3B 121.6 . .
O3B C2B C3 106.9(5) . .
O2B C2B O3B 120.6 . .
O2B C2B C3 131.9(5) . .
C7 C3 C2B 138.2(5) 3_666 .
C7 C3 Br1 119.5(2) 3_666 .
C7 C3 Br1D 119.5(2) 3_666 .
C8 C3 C7 118.3(3) . 3_666
C8 C3 C2B 103.4(5) . .
C8 C3 Br1 122.2(2) . .
C8 C3 Br1D 122.2(2) . .
C16A C19A C18A 120.1 . .
C16A C19A C20A 120.0 . .
C20A C19A C18A 119.9 . .
C14A C9A H9A 119.4 3_566 .
C14A C9A C15A 121.3(4) 3_566 .
C15A C9A H9A 119.4 . .
C11A C10A H10A 119.3 . .
C11A C10A C15A 121.3 . .
C15A C10A H10A 119.3 . .
C10A C11A H11A 119.5 . .
C10A C11A C16A 121.1 . .
C16A C11A H11A 119.5 . .
C13A C12A H12A 119.4 . .
C13A C12A C16A 121.1 . .
C16A C12A H12A 119.4 . .
C12A C13A H13A 119.4 . .
C12A C13A C17A 121.2 . .
C17A C13A H13A 119.4 . .
C9A C14A H14A 119.3 3_566 .
C9A C14A C17A 121.4(4) 3_566 .
C17A C14A H14A 119.3 . .
C9A C15A C10A 122.4 . .
C18A C15A C9A 118.8 . .
C18A C15A C10A 118.8 . .
C19A C16A C11A 118.8 . .
C19A C16A C12A 118.9 . .
C12A C16A C11A 122.3 . .
C13A C17A C14A 122.8 . .
C20A C17A C13A 118.8 . .
C20A C17A C14A 118.4 . .
C15A C18A C19A 119.9 . .
C20A C18A C19A 120.1(4) 3_566 .
C20A C18A C15A 120.0(4) 3_566 .
C17A C20A C19A 119.9 . .
C18A C20A C19A 120.0(4) 3_566 .
C18A C20A C17A 120.1(4) 3_566 .
C16B C19B C18B 120.1 . .
C16B C19B C20B 120.0 . .
C20B C19B C18B 119.9 . .
C14B C9B H9B 119.6 3_566 .
C14B C9B C15B 120.8(12) 3_566 .
C15B C9B H9B 119.6 . .
C11B C10B H10B 119.3 . .
C11B C10B C15B 121.3 . .
C15B C10B H10B 119.3 . .
C10B C11B H11B 119.5 . .
C10B C11B C16B 121.1 . .
C16B C11B H11B 119.5 . .
C13B C12B H12B 119.4 . .
C13B C12B C16B 121.1 . .
C16B C12B H12B 119.4 . .
C12B C13B H13B 119.4 . .
C12B C13B C17B 121.2 . .
C17B C13B H13B 119.4 . .
C9B C14B H14B 119.1 3_566 .
C9B C14B C17B 121.9(12) 3_566 .
C17B C14B H14B 119.1 . .
C9B C15B C10B 122.4 . .
C18B C15B C9B 118.8 . .
C18B C15B C10B 118.8 . .
C19B C16B C11B 118.8 . .
C19B C16B C12B 118.9 . .
C12B C16B C11B 122.3 . .
C13B C17B C14B 122.8 . .
C20B C17B C13B 118.8 . .
C20B C17B C14B 118.4 . .
C15B C18B C19B 119.9 . .
C15B C18B C20B 120.4(11) . 3_566
C20B C18B C19B 119.7(11) 3_566 .
C17B C20B C19B 119.9 . .
C17B C20B C18B 119.7(11) . 3_566
C18B C20B C19B 120.4(12) 3_566 .
C16C C19C C18C 120.1 . .
C16C C19C C20C 120.0 . .
C20C C19C C18C 119.9 . .
C14C C9C H9C 118.6 3_566 .
C14C C9C C15C 122.8(13) 3_566 .
C15C C9C H9C 118.6 . .
C11C C10C H10C 119.3 . .
C11C C10C C15C 121.3 . .
C15C C10C H10C 119.3 . .
C10C C11C H11C 119.5 . .
C10C C11C C16C 121.1 . .
C16C C11C H11C 119.5 . .
C13C C12C H12C 119.4 . .
C13C C12C C16C 121.1 . .
C16C C12C H12C 119.4 . .
C12C C13C H13C 119.4 . .
C12C C13C C17C 121.2 . .
C17C C13C H13C 119.4 . .
C9C C14C H14C 120.1 3_566 .
C9C C14C C17C 119.8(12) 3_566 .
C17C C14C H14C 120.1 . .
C9C C15C C10C 122.4 . .
C18C C15C C9C 118.8 . .
C18C C15C C10C 118.8 . .
C19C C16C C11C 118.8 . .
C19C C16C C12C 118.9 . .
C12C C16C C11C 122.3 . .
C13C C17C C14C 122.8 . .
C20C C17C C13C 118.8 . .
C20C C17C C14C 118.4 . .
C15C C18C C19C 119.9 . .
C20C C18C C19C 121.6(12) 3_566 .
C20C C18C C15C 118.5(12) 3_566 .
C17C C20C C19C 119.9 . .
C18C C20C C19C 118.4(12) 3_566 .
C18C C20C C17C 121.6(12) 3_566 .

loop_
_geom_bond_atom_site_label_1
_geom_bond_atom_site_label_2
_geom_bond_distance
_geom_bond_site_symmetry_2
O3A C1A 1.3932 .
O3A C2A 1.3930 .
O1A C1A 1.1583 .
O2A C2A 1.1966 .
C1A C7 1.352(7) .
C2A C8 1.350(7) .
C7 C8 1.389(4) .
C7 Br2 1.953(3) 3_666
C7 Br2D 1.953(3) 3_666
C7 C3 1.394(4) 3_666
C8 C1B 1.367(11) .
C8 Br3 1.964(3) 3_666
C8 C3 1.383(4) .
O3B C1B 1.3934 .
O3B C2B 1.3930 .
O1B C1B 1.1581 .
O2B C2B 1.1969 .
C2B C3 1.437(11) .
Br1 C3 1.883(3) .
Br2 C7 1.953(3) 3_666
Br3 C8 1.964(3) 3_666
Br1D C3 1.883(3) .
Br2D C7 1.953(3) 3_666
C3 C7 1.394(4) 3_666
C19A C16A 1.4119 .
C19A C18A 1.4221 .
C19A C20A 1.4220 .
C9A H9A 0.9300 .
C9A C14A 1.35(3) 3_566
C9A C15A 1.4140 .
C10A H10A 0.9300 .
C10A C11A 1.3589 .
C10A C15A 1.4203 .
C11A H11A 0.9300 .
C11A C16A 1.4251 .
C12A H12A 0.9300 .
C12A C13A 1.3624 .
C12A C16A 1.4201 .
C13A H13A 0.9300 .
C13A C17A 1.4225 .
C14A C9A 1.35(3) 3_566
C14A H14A 0.9300 .
C14A C17A 1.4227 .
C15A C18A 1.4138 .
C17A C20A 1.4130 .
C18A C20A 1.407(10) 3_566
C20A C18A 1.407(11) 3_566
C19B C16B 1.4119 .
C19B C18B 1.4221 .
C19B C20B 1.4220 .
C9B H9B 0.9300 .
C9B C14B 1.36(5) 3_566
C9B C15B 1.4141 .
C10B H10B 0.9300 .
C10B C11B 1.3589 .
C10B C15B 1.4203 .
C11B H11B 0.9300 .
C11B C16B 1.4252 .
C12B H12B 0.9300 .
C12B C13B 1.3624 .
C12B C16B 1.4201 .
C13B H13B 0.9300 .
C13B C17B 1.4225 .
C14B C9B 1.36(5) 3_566
C14B H14B 0.9300 .
C14B C17B 1.4227 .
C15B C18B 1.4137 .
C17B C20B 1.4130 .
C18B C20B 1.42(2) 3_566
C20B C18B 1.42(2) 3_566
C19C C16C 1.4119 .
C19C C18C 1.4221 .
C19C C20C 1.4220 .
C9C H9C 0.9300 .
C9C C14C 1.33(5) 3_566
C9C C15C 1.4140 .
C10C H10C 0.9300 .
C10C C11C 1.3589 .
C10C C15C 1.4204 .
C11C H11C 0.9300 .
C11C C16C 1.4252 .
C12C H12C 0.9300 .
C12C C13C 1.3624 .
C12C C16C 1.4201 .
C13C H13C 0.9300 .
C13C C17C 1.4225 .
C14C C9C 1.33(5) 3_566
C14C H14C 0.9300 .
C14C C17C 1.4227 .
C15C C18C 1.4137 .
C17C C20C 1.4130 .
C18C C20C 1.39(2) 3_566
C20C C18C 1.39(2) 3_566

loop_
_geom_torsion_atom_site_label_1
_geom_torsion_atom_site_label_2
_geom_torsion_atom_site_label_3
_geom_torsion_atom_site_label_4
_geom_torsion
_geom_torsion_site_symmetry_1
_geom_torsion_site_symmetry_4
O3A C1A C7 C8 -2.3(8) . .
O3A C1A C7 C3 180.0(5) . 3_666
O3A C2A C8 C7 2.0(9) . .
O3A C2A C8 C3 179.9(5) . .
O1A C1A C7 C8 -178.4(8) . .
O1A C1A C7 C3 3.9(12) . 3_666
O2A C2A C8 C7 178.0(8) . .
O2A C2A C8 C3 -4.1(13) . .
C1A O3A C2A O2A 179.7 . .
C1A O3A C2A C8 -3.6(13) . .
C1A C7 C8 C2A 0.2(4) . .
C1A C7 C8 C3 -177.8(5) . .
C2A O3A C1A O1A -179.7 . .
C2A O3A C1A C7 3.8(13) . .
C2A C8 C3 C7 -177.8(6) . 3_666
C7 C8 C1B O3B -177.9(11) . .
C7 C8 C1B O1B -7(3) . .
C7 C8 C3 C7 -0.2(5) . 3_666
C7 C8 C3 C2B -177.4(10) . .
C7 C8 C3 Br1 179.8(2) . .
C7 C8 C3 Br1D 179.8(2) . .
O3B C2B C3 C7 178.4(9) . 3_666
O3B C2B C3 C8 -5.3(18) . .
O2B C2B C3 C7 8(3) . 3_666
O2B C2B C3 C8 -175.5(19) . .
C1B C8 C3 C7 178.0(11) . 3_666
C1B C8 C3 C2B 0.8(8) . .
C1B O3B C2B O2B 179.7 . .
C1B O3B C2B C3 8(3) . .
C2B O3B C1B C8 -7(3) . .
C2B O3B C1B O1B -179.7 . .
Br2 C7 C8 Br3 -0.6(3) 3_666 3_666
Br2 C7 C8 C3 179.3(2) 3_666 .
Br3 C8 C3 C7 179.7(2) 3_666 3_666
Br3 C8 C3 Br1 -0.3(4) 3_666 .
Br2D C7 C8 C3 179.3(2) 3_666 .
C3 C7 C8 C2A 178.2(5) 3_666 .
C3 C7 C8 C1B -177.9(12) 3_666 .
C3 C7 C8 Br3 -179.7(2) 3_666 3_666
C3 C7 C8 C3 0.2(5) 3_666 .
C3 C8 C1B O3B 4(2) . .
C3 C8 C1B O1B 174.7(17) . .
C9A C14A C17A C13A -179.7(11) 3_566 .
C9A C14A C17A C20A 0.5(11) 3_566 .
C9A C15A C18A C19A 179.8 . .
C9A C15A C18A C20A 0.5(9) . 3_566
C10A C11A C16A C19A -0.3 . .
C10A C11A C16A C12A -179.8 . .
C10A C15A C18A C19A 0.1 . .
C10A C15A C18A C20A -179.2(9) . 3_566
C11A C10A C15A C9A 179.7 . .
C11A C10A C15A C18A -0.7 . .
C12A C13A C17A C14A 179.4 . .
C12A C13A C17A C20A -0.8 . .
C13A C12A C16A C19A -0.1 . .
C13A C12A C16A C11A 179.3 . .
C13A C17A C20A C19A 0.2 . .
C13A C17A C20A C18A -179.8(9) . 3_566
C14A C9A C15A C10A 178.6(10) 3_566 .
C14A C9A C15A C18A -1.1(10) 3_566 .
C14A C17A C20A C19A 179.9 . .
C14A C17A C20A C18A 0.0(9) . 3_566
C15A C10A C11A C16A 0.7 . .
C16A C19A C18A C15A 0.3 . .
C16A C19A C18A C20A 179.6(9) . 3_566
C16A C19A C20A C17A 0.5 . .
C16A C19A C20A C18A -179.6(9) . 3_566
C16A C12A C13A C17A 0.8 . .
C18A C19A C16A C11A -0.2 . .
C18A C19A C16A C12A 179.3 . .
C18A C19A C20A C17A -179.3 . .
C18A C19A C20A C18A 0.6(9) . 3_566
C20A C19A C16A C11A 180.0 . .
C20A C19A C16A C12A -0.5 . .
C20A C19A C18A C15A -179.9 . .
C20A C19A C18A C20A -0.6(9) . 3_566
C9B C14B C17B C13B 178(3) 3_566 .
C9B C14B C17B C20B -2(3) 3_566 .
C9B C15B C18B C19B 179.8 . .
C9B C15B C18B C20B -2(2) . 3_566
C10B C11B C16B C19B -0.3 . .
C10B C11B C16B C12B -179.8 . .
C10B C15B C18B C19B 0.1 . .
C10B C15B C18B C20B 179(2) . 3_566
C11B C10B C15B C9B 179.7 . .
C11B C10B C15B C18B -0.7 . .
C12B C13B C17B C14B 179.4 . .
C12B C13B C17B C20B -0.8 . .
C13B C12B C16B C19B -0.2 . .
C13B C12B C16B C11B 179.3 . .
C13B C17B C20B C19B 0.2 . .
C13B C17B C20B C18B -178(2) . 3_566
C14B C9B C15B C10B -179(3) 3_566 .
C14B C9B C15B C18B 1(3) 3_566 .
C14B C17B C20B C19B 179.9 . .
C14B C17B C20B C18B 2(2) . 3_566
C15B C10B C11B C16B 0.7 . .
C16B C19B C18B C15B 0.3 . .
C16B C19B C18B C20B -178(2) . 3_566
C16B C19B C20B C17B 0.5 . .
C16B C19B C20B C18B 178(2) . 3_566
C16B C12B C13B C17B 0.8 . .
C18B C19B C16B C11B -0.2 . .
C18B C19B C16B C12B 179.3 . .
C18B C19B C20B C17B -179.3 . .
C18B C19B C20B C18B -1(2) . 3_566
C20B C19B C16B C11B 180.0 . .
C20B C19B C16B C12B -0.5 . .
C20B C19B C18B C15B -179.9 . .
C20B C19B C18B C20B 1(2) . 3_566
C9C C14C C17C C13C -178(3) 3_566 .
C9C C14C C17C C20C 2(3) 3_566 .
C9C C15C C18C C19C 179.8 . .
C9C C15C C18C C20C 2(2) . 3_566
C10C C11C C16C C19C -0.3 . .
C10C C11C C16C C12C -179.8 . .
C10C C15C C18C C19C 0.1 . .
C10C C15C C18C C20C -178(2) . 3_566
C11C C10C C15C C9C 179.7 . .
C11C C10C C15C C18C -0.7 . .
C12C C13C C17C C14C 179.4 . .
C12C C13C C17C C20C -0.8 . .
C13C C12C C16C C19C -0.2 . .
C13C C12C C16C C11C 179.3 . .
C13C C17C C20C C19C 0.2 . .
C13C C17C C20C C18C 179(2) . 3_566
C14C C9C C15C C10C 177(3) 3_566 .
C14C C9C C15C C18C -3(3) 3_566 .
C14C C17C C20C C19C 179.9 . .
C14C C17C C20C C18C -1(2) . 3_566
C15C C10C C11C C16C 0.7 . .
C16C C19C C18C C15C 0.3 . .
C16C C19C C18C C20C 178(2) . 3_566
C16C C19C C20C C17C 0.5 . .
C16C C19C C20C C18C -178(2) . 3_566
C16C C12C C13C C17C 0.8 . .
C18C C19C C16C C11C -0.2 . .
C18C C19C C16C C12C 179.3 . .
C18C C19C C20C C17C -179.3 . .
C18C C19C C20C C18C 2(2) . 3_566
C20C C19C C16C C11C 180.0 . .
C20C C19C C16C C12C -0.5 . .
C20C C19C C18C C15C -179.9 . .
C20C C19C C18C C20C -2(2) . 3_566
